data_1501876
loop_
_publ_author_name
'Jin, Zhichao'
'Wang, Xiao'
'Huang, Huicai'
'Liang, Xinmiao'
'Ye, Jinxing'

_publ_section_title
;
 Diastereo- and enantioselective synthesis of oxazine and oxazolidine
 derivatives with a chiral quaternary carbon center under multifunctional
 catalysis.
;
_journal_issue 4
_journal_name_full 'Organic letters'
_journal_page_first 564
_journal_page_last 567
_journal_paper_doi 10.1021/ol102643a
_journal_volume 13
_journal_year 2011
_chemical_absolute_configuration ad
_chemical_formula_sum 'C21 H20 Br N O4'
_chemical_formula_weight 430.29
_chemical_name_systematic
; 
 ? 
;
_space_group_IT_number 19
_symmetry_cell_setting orthorhombic
_symmetry_space_group_name_Hall 'P 2ac 2ab'
_symmetry_space_group_name_H-M 'P 21 21 21'
_atom_sites_solution_hydrogens geom
_atom_sites_solution_primary direct
_atom_sites_solution_secondary difmap
_audit_creation_method SHELXL-97
_cell_angle_alpha 90.00
_cell_angle_beta 90.00
_cell_angle_gamma 90.00
_cell_formula_units_Z 4
_cell_length_a 7.5957(13)
_cell_length_b 11.494(2)
_cell_length_c 21.526(4)
_cell_measurement_reflns_used 2447
_cell_measurement_temperature 293(2)
_cell_measurement_theta_max 43.555
_cell_measurement_theta_min 5.185
_cell_volume 1879.3(6)
_computing_cell_refinement 'Bruker SMART'
_computing_data_collection 'Bruker SMART'
_computing_data_reduction 'Bruker SHELXTL'
_computing_molecular_graphics 'Bruker SHELXTL'
_computing_publication_material 'Bruker SHELXTL'
_computing_structure_refinement 'SHELXL-97 (Sheldrick, 1997)'
_computing_structure_solution 'SHELXS-97 (Sheldrick, 1990)'
_diffrn_ambient_temperature 293(2)
_diffrn_measured_fraction_theta_full 0.997
_diffrn_measured_fraction_theta_max 0.997
_diffrn_measurement_device_type 'CCD area detector'
_diffrn_measurement_method 'phi and omega scans'
_diffrn_radiation_monochromator graphite
_diffrn_radiation_source 'fine-focus sealed tube'
_diffrn_radiation_type MoK\a
_diffrn_radiation_wavelength 0.71073
_diffrn_reflns_av_R_equivalents 0.0696
_diffrn_reflns_av_sigmaI/netI 0.0976
_diffrn_reflns_limit_h_max 9
_diffrn_reflns_limit_h_min -9
_diffrn_reflns_limit_k_max 14
_diffrn_reflns_limit_k_min -14
_diffrn_reflns_limit_l_max 21
_diffrn_reflns_limit_l_min -27
_diffrn_reflns_number 11254
_diffrn_reflns_theta_full 27.50
_diffrn_reflns_theta_max 27.50
_diffrn_reflns_theta_min 1.89
_exptl_absorpt_coefficient_mu 2.214
_exptl_absorpt_correction_T_max 1.0000
_exptl_absorpt_correction_T_min 0.4153
_exptl_absorpt_correction_type empirical
_exptl_absorpt_process_details sadabs
_exptl_crystal_colour colorless
_exptl_crystal_density_diffrn 1.521
_exptl_crystal_density_method 'not measured'
_exptl_crystal_description prismatic
_exptl_crystal_F_000 880
_exptl_crystal_size_max 0.408
_exptl_crystal_size_mid 0.352
_exptl_crystal_size_min 0.307
_refine_diff_density_max 0.523
_refine_diff_density_min -0.544
_refine_diff_density_rms 0.054
_refine_ls_abs_structure_details 'Flack H D (1983), Acta Cryst. A39, 876-881'
_refine_ls_abs_structure_Flack 0.043(12)
_refine_ls_extinction_coef 0.0133(9)
_refine_ls_extinction_expression Fc^*^=kFc[1+0.001xFc^2^\l^3^/sin(2\q)]^-1/4^
_refine_ls_extinction_method SHELXL
_refine_ls_goodness_of_fit_ref 0.811
_refine_ls_hydrogen_treatment constr
_refine_ls_matrix_type full
_refine_ls_number_parameters 247
_refine_ls_number_reflns 4226
_refine_ls_number_restraints 0
_refine_ls_restrained_S_all 0.811
_refine_ls_R_factor_all 0.0879
_refine_ls_R_factor_gt 0.0449
_refine_ls_shift/su_max 0.000
_refine_ls_shift/su_mean 0.000
_refine_ls_structure_factor_coef Fsqd
_refine_ls_weighting_details 'calc w=1/[\s^2^(Fo^2^)+(0.0426P)^2^+0.0000P] where P=(Fo^2^+2Fc^2^)/3'
_refine_ls_weighting_scheme calc
_refine_ls_wR_factor_gt 0.0897
_refine_ls_wR_factor_ref 0.0966
_reflns_number_gt 2259
_reflns_number_total 4226
_reflns_threshold_expression >2sigma(I)
_cod_data_source_file ol102643a_si_001.cif
_cod_data_source_block YEJIN3
_cod_depositor_comments
;
The following automatic conversions were performed:

'_symmetry_cell_setting' value 'Orthorhombic' changed to
'orthorhombic' according to
/home/saulius/struct/CIF-dictionaries/cif_core.dic dictionary named
'cif_core.dic' version 2.4.1 from 2010-06-29.

Automatic conversion script
Id: cif_fix_values 1715 2011-07-08 13:25:40Z adriana 
;
_cod_original_cell_volume 1879.4(6)
_cod_original_sg_symbol_H-M P2(1)2(1)2(1)
_cod_database_code 1501876

loop_
_symmetry_equiv_pos_as_xyz
'x, y, z'
'-x+1/2, -y, z+1/2'
'-x, y+1/2, -z+1/2'
'x+1/2, -y+1/2, -z'

loop_
_atom_site_label
_atom_site_type_symbol
_atom_site_fract_x
_atom_site_fract_y
_atom_site_fract_z
_atom_site_U_iso_or_equiv
_atom_site_adp_type
_atom_site_occupancy
_atom_site_symmetry_multiplicity
_atom_site_calc_flag
_atom_site_refinement_flags
Br1 Br -0.15775(7) -0.25221(4) -0.03792(2) 0.0838(2) Uani 1 1 d .
O1 O 0.3156(4) 0.3262(2) 0.21541(13) 0.0605(8) Uani 1 1 d .
O2 O -0.1914(3) 0.4529(2) 0.14942(13) 0.0494(7) Uani 1 1 d .
O3 O 0.4485(4) 0.1768(3) 0.09289(16) 0.0771(10) Uani 1 1 d .
O4 O 0.3691(4) 0.0522(2) 0.16653(12) 0.0562(7) Uani 1 1 d .
N1 N 0.1109(4) 0.4148(2) 0.15512(13) 0.0371(7) Uani 1 1 d .
C1 C 0.2057(5) 0.3207(3) 0.17452(18) 0.0431(10) Uani 1 1 d .
C2 C 0.1722(5) 0.2040(3) 0.14380(16) 0.0383(9) Uani 1 1 d .
H2 H 0.1069 0.1556 0.1734 0.046 Uiso 1 1 calc R
C3 C 0.0637(5) 0.2116(3) 0.08440(16) 0.0414(9) Uani 1 1 d .
H3 H 0.1337 0.2538 0.0535 0.050 Uiso 1 1 calc R
C4 C -0.0964(5) 0.2846(3) 0.09917(18) 0.0426(10) Uani 1 1 d .
H4A H -0.1580 0.2505 0.1342 0.051 Uiso 1 1 calc R
H4B H -0.1756 0.2837 0.0638 0.051 Uiso 1 1 calc R
C5 C -0.0488(5) 0.4097(3) 0.11454(17) 0.0420(9) Uani 1 1 d .
C6 C -0.1771(6) 0.5721(3) 0.1649(2) 0.0569(11) Uani 1 1 d .
H6A H -0.2576 0.5892 0.1986 0.068 Uiso 1 1 calc R
H6B H -0.2124 0.6184 0.1294 0.068 Uiso 1 1 calc R
C7 C 0.0045(5) 0.6067(3) 0.18381(17) 0.0444(10) Uani 1 1 d .
C8 C 0.1438(5) 0.5294(3) 0.18019(15) 0.0397(9) Uani 1 1 d .
C9 C 0.3126(6) 0.5657(3) 0.19692(16) 0.0466(10) Uani 1 1 d .
H9 H 0.4077 0.5152 0.1933 0.056 Uiso 1 1 calc R
C10 C 0.3369(6) 0.6775(3) 0.21896(18) 0.0564(11) Uani 1 1 d .
H10 H 0.4484 0.7007 0.2318 0.068 Uiso 1 1 calc R
C11 C 0.2001(7) 0.7549(4) 0.22229(17) 0.0609(11) Uani 1 1 d .
H11 H 0.2192 0.8302 0.2366 0.073 Uiso 1 1 calc R
C12 C 0.0332(6) 0.7203(3) 0.20420(18) 0.0558(12) Uani 1 1 d .
H12 H -0.0598 0.7728 0.2057 0.067 Uiso 1 1 calc R
C13 C -0.0153(5) 0.4803(3) 0.05539(17) 0.0511(11) Uani 1 1 d .
H13A H -0.1243 0.4914 0.0336 0.077 Uiso 1 1 calc R
H13B H 0.0659 0.4392 0.0292 0.077 Uiso 1 1 calc R
H13C H 0.0334 0.5546 0.0663 0.077 Uiso 1 1 calc R
C14 C 0.3451(6) 0.1457(3) 0.13143(19) 0.0457(10) Uani 1 1 d .
C15 C 0.5278(6) -0.0132(4) 0.1550(2) 0.0733(14) Uani 1 1 d .
H15A H 0.5274 -0.0409 0.1129 0.110 Uiso 1 1 calc R
H15B H 0.5334 -0.0781 0.1830 0.110 Uiso 1 1 calc R
H15C H 0.6283 0.0361 0.1614 0.110 Uiso 1 1 calc R
C16 C 0.0134(5) 0.0942(3) 0.05643(16) 0.0378(9) Uani 1 1 d .
C17 C 0.0001(5) 0.0852(3) -0.00701(17) 0.0474(10) Uani 1 1 d .
H17 H 0.0243 0.1499 -0.0315 0.057 Uiso 1 1 calc R
C18 C -0.0481(5) -0.0170(3) -0.03509(19) 0.0517(10) Uani 1 1 d .
H18 H -0.0544 -0.0218 -0.0782 0.062 Uiso 1 1 calc R
C19 C -0.0868(5) -0.1117(3) 0.00062(19) 0.0487(10) Uani 1 1 d .
C20 C -0.0760(6) -0.1044(4) 0.0630(2) 0.0688(14) Uani 1 1 d .
H20 H -0.1030 -0.1687 0.0874 0.083 Uiso 1 1 calc R
C21 C -0.0251(6) -0.0024(3) 0.09032(19) 0.0609(12) Uani 1 1 d .
H21 H -0.0166 0.0010 0.1334 0.073 Uiso 1 1 calc R

loop_
_atom_site_aniso_label
_atom_site_aniso_U_11
_atom_site_aniso_U_22
_atom_site_aniso_U_33
_atom_site_aniso_U_23
_atom_site_aniso_U_13
_atom_site_aniso_U_12
Br1 0.1153(4) 0.0490(3) 0.0871(4) -0.0168(3) -0.0293(3) -0.0041(3)
O1 0.062(2) 0.0541(17) 0.0658(19) -0.0033(14) -0.0310(18) 0.0021(15)
O2 0.0358(16) 0.0430(15) 0.0696(18) -0.0003(13) 0.0047(13) 0.0010(12)
O3 0.059(2) 0.073(2) 0.099(3) 0.0286(19) 0.0196(19) 0.0160(17)
O4 0.0591(19) 0.0451(15) 0.0645(18) 0.0089(13) -0.0062(15) 0.0085(15)
N1 0.0359(18) 0.0361(17) 0.0393(17) -0.0045(13) -0.0031(14) -0.0031(14)
C1 0.046(3) 0.039(2) 0.045(2) 0.0047(18) -0.002(2) -0.0005(19)
C2 0.036(2) 0.0375(18) 0.042(2) 0.0058(15) 0.0022(17) -0.0006(17)
C3 0.044(2) 0.041(2) 0.040(2) 0.0048(15) -0.0002(18) -0.0046(17)
C4 0.040(2) 0.041(2) 0.047(2) 0.0017(16) -0.0111(18) -0.0038(16)
C5 0.036(2) 0.040(2) 0.050(2) 0.0009(18) -0.0039(18) -0.0017(18)
C6 0.055(3) 0.047(2) 0.068(3) -0.005(2) 0.006(2) 0.009(2)
C7 0.052(3) 0.042(2) 0.040(2) -0.0007(17) 0.0074(18) 0.001(2)
C8 0.044(2) 0.041(2) 0.034(2) -0.0008(15) 0.0079(18) -0.004(2)
C9 0.052(3) 0.045(2) 0.042(2) -0.0055(17) -0.0034(19) -0.003(2)
C10 0.069(3) 0.053(3) 0.047(3) -0.0028(19) -0.017(2) -0.014(3)
C11 0.097(4) 0.045(2) 0.041(2) -0.011(2) 0.003(2) -0.008(3)
C12 0.072(3) 0.050(3) 0.046(2) -0.0054(19) 0.008(2) 0.007(2)
C13 0.058(3) 0.049(2) 0.046(3) 0.0111(19) -0.010(2) -0.004(2)
C14 0.044(3) 0.034(2) 0.059(3) 0.0032(18) -0.004(2) -0.003(2)
C15 0.078(3) 0.055(3) 0.087(3) -0.003(2) -0.019(3) 0.027(3)
C16 0.038(2) 0.0323(19) 0.043(2) 0.0032(16) -0.0017(17) 0.0000(17)
C17 0.052(3) 0.047(2) 0.043(3) 0.0099(18) -0.0022(19) -0.008(2)
C18 0.061(3) 0.058(3) 0.036(2) -0.003(2) -0.007(2) -0.008(2)
C19 0.054(3) 0.037(2) 0.055(3) -0.0095(19) -0.009(2) 0.0004(19)
C20 0.107(4) 0.043(3) 0.056(3) 0.011(2) -0.001(3) -0.013(3)
C21 0.096(4) 0.047(2) 0.040(2) 0.001(2) -0.002(2) -0.017(3)

loop_
_atom_type_symbol
_atom_type_description
_atom_type_scat_dispersion_real
_atom_type_scat_dispersion_imag
_atom_type_scat_source
C C 0.0033 0.0016 'International Tables Vol C Tables 4.2.6.8 and 6.1.1.4'
H H 0.0000 0.0000 'International Tables Vol C Tables 4.2.6.8 and 6.1.1.4'
N N 0.0061 0.0033 'International Tables Vol C Tables 4.2.6.8 and 6.1.1.4'
O O 0.0106 0.0060 'International Tables Vol C Tables 4.2.6.8 and 6.1.1.4'
Br Br -0.2901 2.4595 'International Tables Vol C Tables 4.2.6.8 and 6.1.1.4'

loop_
_geom_angle_atom_site_label_1
_geom_angle_atom_site_label_2
_geom_angle_atom_site_label_3
_geom_angle
C5 O2 C6 114.1(3)
C14 O4 C15 116.0(3)
C1 N1 C8 121.1(3)
C1 N1 C5 125.1(3)
C8 N1 C5 113.2(3)
O1 C1 N1 122.9(3)
O1 C1 C2 118.5(3)
N1 C1 C2 118.6(3)
C14 C2 C1 109.0(3)
C14 C2 C3 110.5(3)
C1 C2 C3 114.0(3)
C14 C2 H2 107.7
C1 C2 H2 107.7
C3 C2 H2 107.7
C4 C3 C2 106.9(3)
C4 C3 C16 111.9(3)
C2 C3 C16 114.6(3)
C4 C3 H3 107.8
C2 C3 H3 107.8
C16 C3 H3 107.8
C3 C4 C5 112.3(3)
C3 C4 H4A 109.1
C5 C4 H4A 109.1
C3 C4 H4B 109.1
C5 C4 H4B 109.1
H4A C4 H4B 107.9
O2 C5 N1 107.4(3)
O2 C5 C4 105.5(3)
N1 C5 C4 110.9(3)
O2 C5 C13 112.5(3)
N1 C5 C13 109.3(3)
C4 C5 C13 111.1(3)
O2 C6 C7 113.2(3)
O2 C6 H6A 108.9
C7 C6 H6A 108.9
O2 C6 H6B 108.9
C7 C6 H6B 108.9
H6A C6 H6B 107.8
C8 C7 C12 119.9(4)
C8 C7 C6 121.3(3)
C12 C7 C6 118.7(4)
C7 C8 C9 119.7(3)
C7 C8 N1 118.3(3)
C9 C8 N1 121.8(3)
C10 C9 C8 119.3(4)
C10 C9 H9 120.4
C8 C9 H9 120.4
C11 C10 C9 121.3(4)
C11 C10 H10 119.3
C9 C10 H10 119.3
C10 C11 C12 119.6(4)
C10 C11 H11 120.2
C12 C11 H11 120.2
C11 C12 C7 120.1(4)
C11 C12 H12 120.0
C7 C12 H12 120.0
C5 C13 H13A 109.5
C5 C13 H13B 109.5
H13A C13 H13B 109.5
C5 C13 H13C 109.5
H13A C13 H13C 109.5
H13B C13 H13C 109.5
O3 C14 O4 123.1(4)
O3 C14 C2 124.4(3)
O4 C14 C2 112.4(4)
O4 C15 H15A 109.5
O4 C15 H15B 109.5
H15A C15 H15B 109.5
O4 C15 H15C 109.5
H15A C15 H15C 109.5
H15B C15 H15C 109.5
C21 C16 C17 117.1(3)
C21 C16 C3 124.3(3)
C17 C16 C3 118.5(3)
C18 C17 C16 121.5(4)
C18 C17 H17 119.2
C16 C17 H17 119.2
C19 C18 C17 119.5(4)
C19 C18 H18 120.2
C17 C18 H18 120.2
C20 C19 C18 119.9(4)
C20 C19 Br1 120.5(3)
C18 C19 Br1 119.6(3)
C19 C20 C21 119.9(4)
C19 C20 H20 120.0
C21 C20 H20 120.0
C16 C21 C20 122.0(4)
C16 C21 H21 119.0
C20 C21 H21 119.0

loop_
_geom_bond_atom_site_label_1
_geom_bond_atom_site_label_2
_geom_bond_distance
Br1 C19 1.894(4)
O1 C1 1.215(4)
O2 C5 1.409(4)
O2 C6 1.414(4)
O3 C14 1.197(4)
O4 C14 1.327(4)
O4 C15 1.442(5)
N1 C1 1.364(4)
N1 C8 1.445(4)
N1 C5 1.496(5)
C1 C2 1.517(5)
C2 C14 1.498(5)
C2 C3 1.524(5)
C2 H2 0.9800
C3 C4 1.511(5)
C3 C16 1.526(5)
C3 H3 0.9800
C4 C5 1.519(5)
C4 H4A 0.9700
C4 H4B 0.9700
C5 C13 1.531(5)
C6 C7 1.492(6)
C6 H6A 0.9700
C6 H6B 0.9700
C7 C8 1.385(5)
C7 C12 1.394(5)
C8 C9 1.395(5)
C9 C10 1.383(5)
C9 H9 0.9300
C10 C11 1.369(6)
C10 H10 0.9300
C11 C12 1.384(6)
C11 H11 0.9300
C12 H12 0.9300
C13 H13A 0.9600
C13 H13B 0.9600
C13 H13C 0.9600
C15 H15A 0.9600
C15 H15B 0.9600
C15 H15C 0.9600
C16 C21 1.361(5)
C16 C17 1.373(5)
C17 C18 1.371(5)
C17 H17 0.9300
C18 C19 1.365(5)
C18 H18 0.9300
C19 C20 1.348(5)
C20 C21 1.368(5)
C20 H20 0.9300
C21 H21 0.9300

loop_
_geom_torsion_atom_site_label_1
_geom_torsion_atom_site_label_2
_geom_torsion_atom_site_label_3
_geom_torsion_atom_site_label_4
_geom_torsion
C8 N1 C1 O1 3.6(6)
C5 N1 C1 O1 -167.3(4)
C8 N1 C1 C2 -176.6(3)
C5 N1 C1 C2 12.6(5)
O1 C1 C2 C14 -43.2(5)
N1 C1 C2 C14 137.0(3)
O1 C1 C2 C3 -167.2(4)
N1 C1 C2 C3 13.0(5)
C14 C2 C3 C4 -172.9(3)
C1 C2 C3 C4 -49.8(4)
C14 C2 C3 C16 62.6(4)
C1 C2 C3 C16 -174.3(3)
C2 C3 C4 C5 65.5(4)
C16 C3 C4 C5 -168.4(3)
C6 O2 C5 N1 65.6(4)
C6 O2 C5 C4 -176.0(3)
C6 O2 C5 C13 -54.7(4)
C1 N1 C5 O2 116.7(3)
C8 N1 C5 O2 -54.8(4)
C1 N1 C5 C4 1.9(5)
C8 N1 C5 C4 -169.6(3)
C1 N1 C5 C13 -121.0(4)
C8 N1 C5 C13 67.5(4)
C3 C4 C5 O2 -157.8(3)
C3 C4 C5 N1 -41.9(4)
C3 C4 C5 C13 79.9(4)
C5 O2 C6 C7 -41.1(5)
O2 C6 C7 C8 5.6(5)
O2 C6 C7 C12 -175.8(3)
C12 C7 C8 C9 -0.1(5)
C6 C7 C8 C9 178.5(4)
C12 C7 C8 N1 -176.1(3)
C6 C7 C8 N1 2.5(5)
C1 N1 C8 C7 -149.6(3)
C5 N1 C8 C7 22.3(4)
C1 N1 C8 C9 34.5(5)
C5 N1 C8 C9 -153.6(3)
C7 C8 C9 C10 2.2(5)
N1 C8 C9 C10 178.1(3)
C8 C9 C10 C11 -2.7(6)
C9 C10 C11 C12 1.0(6)
C10 C11 C12 C7 1.1(6)
C8 C7 C12 C11 -1.6(6)
C6 C7 C12 C11 179.8(4)
C15 O4 C14 O3 -1.1(6)
C15 O4 C14 C2 176.5(3)
C1 C2 C14 O3 -70.9(5)
C3 C2 C14 O3 55.1(5)
C1 C2 C14 O4 111.6(3)
C3 C2 C14 O4 -122.5(3)
C4 C3 C16 C21 -86.8(5)
C2 C3 C16 C21 35.1(6)
C4 C3 C16 C17 91.0(4)
C2 C3 C16 C17 -147.2(3)
C21 C16 C17 C18 -0.7(6)
C3 C16 C17 C18 -178.6(4)
C16 C17 C18 C19 1.1(6)
C17 C18 C19 C20 -0.6(6)
C17 C18 C19 Br1 178.8(3)
C18 C19 C20 C21 -0.4(7)
Br1 C19 C20 C21 -179.8(4)
C17 C16 C21 C20 -0.3(7)
C3 C16 C21 C20 177.5(4)
C19 C20 C21 C16 0.9(8)
